data_7132609
loop_
_publ_author_name
'Liang, Qianqian'
'Cai, Yan'
'Jiang, Wenjun'
'Pang, Mengdi'
'Fan, Liming'
'Zhang, Guoying'

_publ_section_title
;
 Palladium-catalyzed allylation and carbonylation: access to
 allylhydrazones and allyl acylhydrazones.
;
_journal_issue 12
_journal_name_full 'Chemical communications (Cambridge, England)'
_journal_page_first 1638
_journal_page_last 1641
_journal_paper_doi 10.1039/d3cc05531k
_journal_volume 60
_journal_year 2024
_chemical_formula_sum 'C48 H43 Cl O P2 Pd'
_chemical_formula_weight 839.61
_space_group_IT_number 12
_space_group_name_Hall '-C 2y'
_space_group_name_H-M_alt 'C 1 2/m 1'
_symmetry_cell_setting monoclinic
_symmetry_space_group_name_H-M 'C 1 2/m 1'
_atom_sites_solution_hydrogens geom
_atom_sites_solution_primary direct
_atom_sites_solution_secondary difmap
_audit_creation_method SHELXL-97
_audit_update_record
;
2023-03-20 deposited with the CCDC.	2024-01-10 downloaded from the CCDC.
;
_cell_angle_alpha 90.00
_cell_angle_beta 103.027(3)
_cell_angle_gamma 90.00
_cell_formula_units_Z 4
_cell_length_a 19.3124(17)
_cell_length_b 18.4281(16)
_cell_length_c 12.7741(11)
_cell_measurement_reflns_used 2653
_cell_measurement_temperature 293(2)
_cell_measurement_theta_max 23.311
_cell_measurement_theta_min 2.165
_cell_volume 4429.2(7)
_computing_cell_refinement 'Bruker SMART'
_computing_data_collection 'Bruker SMART'
_computing_data_reduction 'Bruker SAINT'
_computing_molecular_graphics 'Bruker SHELXTL'
_computing_publication_material 'Bruker SHELXTL'
_computing_structure_refinement 'SHELXL-97 (Sheldrick, 1997)'
_computing_structure_solution 'SHELXS-97 (Sheldrick, 1990)'
_diffrn_ambient_temperature 293(2)
_diffrn_measured_fraction_theta_full 0.989
_diffrn_measured_fraction_theta_max 0.989
_diffrn_measurement_device_type 'CCD area detector'
_diffrn_measurement_method 'phi and omega scans'
_diffrn_radiation_monochromator graphite
_diffrn_radiation_source 'fine-focus sealed tube'
_diffrn_radiation_type MoK\a
_diffrn_radiation_wavelength 0.71073
_diffrn_reflns_av_R_equivalents 0.1110
_diffrn_reflns_av_sigmaI/netI 0.1586
_diffrn_reflns_limit_h_max 22
_diffrn_reflns_limit_h_min -22
_diffrn_reflns_limit_k_max 17
_diffrn_reflns_limit_k_min -21
_diffrn_reflns_limit_l_max 15
_diffrn_reflns_limit_l_min -15
_diffrn_reflns_number 10773
_diffrn_reflns_theta_full 25.02
_diffrn_reflns_theta_max 25.02
_diffrn_reflns_theta_min 2.07
_exptl_absorpt_coefficient_mu 0.584
_exptl_absorpt_correction_T_max 0.8725
_exptl_absorpt_correction_T_min 0.8216
_exptl_absorpt_correction_type multi-scan
_exptl_absorpt_process_details sadabs
_exptl_crystal_colour colourless
_exptl_crystal_density_diffrn 1.259
_exptl_crystal_density_meas 0
_exptl_crystal_density_method 'not measured'
_exptl_crystal_description block
_exptl_crystal_F_000 1728
_exptl_crystal_size_max 0.35
_exptl_crystal_size_mid 0.32
_exptl_crystal_size_min 0.24
_platon_squeeze_details
;
;
_refine_diff_density_max 1.756
_refine_diff_density_min -1.381
_refine_diff_density_rms 0.146
_refine_ls_extinction_method none
_refine_ls_goodness_of_fit_ref 1.105
_refine_ls_hydrogen_treatment mixed
_refine_ls_matrix_type full
_refine_ls_number_parameters 278
_refine_ls_number_reflns 3994
_refine_ls_number_restraints 438
_refine_ls_restrained_S_all 1.096
_refine_ls_R_factor_all 0.1566
_refine_ls_R_factor_gt 0.0929
_refine_ls_shift/su_max 0.000
_refine_ls_shift/su_mean 0.000
_refine_ls_structure_factor_coef Fsqd
_refine_ls_weighting_details 'calc w=1/[\s^2^(Fo^2^)+(0.0998P)^2^+0.0000P] where P=(Fo^2^+2Fc^2^)/3'
_refine_ls_weighting_scheme calc
_refine_ls_wR_factor_gt 0.2139
_refine_ls_wR_factor_ref 0.2385
_reflns_number_gt 2114
_reflns_number_total 3994
_reflns_threshold_expression >2sigma(I)
_cod_data_source_file d3cc05531k2.cif
_cod_data_source_block 220627c
_cod_depositor_comments
;
The following automatic conversions were performed:

data item '_symmetry_cell_setting' value 'Monoclinic' was changed to
'monoclinic' in accordance with the
/home/data/users/saulius/crontab/automatic-downloads/rss-feeds/RSC/lib/dictionaries/cif_core.dic
dictionary named 'cif_core.dic' version 2.4.2 last updated on
2011-04-26.

Automatic conversion script
Id: cif_fix_values 8170 2020-07-09 18:12:32Z antanas 

 Adding full bibliography for 7132604--7132610.cif.
;
_cod_original_sg_symbol_H-M C2
_cod_database_code 7132609

loop_
_symmetry_equiv_pos_as_xyz
'x, y, z'
'-x, y, -z'
'x+1/2, y+1/2, z'
'-x+1/2, y+1/2, -z'
'-x, -y, -z'
'x, -y, z'
'-x+1/2, -y+1/2, -z'
'x+1/2, -y+1/2, z'

loop_
_atom_site_label
_atom_site_type_symbol
_atom_site_fract_x
_atom_site_fract_y
_atom_site_fract_z
_atom_site_U_iso_or_equiv
_atom_site_adp_type
_atom_site_occupancy
_atom_site_symmetry_multiplicity
_atom_site_calc_flag
_atom_site_refinement_flags
_atom_site_disorder_assembly
_atom_site_disorder_group
Pd1 Pd 0.37833(4) 0.0000 0.34609(7) 0.0432(4) Uani 1 2 d S . .
P1 P 0.32713(11) 0.10174(14) 0.41178(17) 0.0486(7) Uani 1 1 d . . .
Cl1 Cl 0.5000 0.0392(3) 0.5000 0.151(2) Uani 1 2 d S . .
O1 O 0.3177(4) 0.0000 0.5719(6) 0.047(2) Uani 1 2 d S . .
C1 C 0.3488(4) 0.1197(6) 0.5559(7) 0.065(2) Uani 1 1 d U . .
C2 C 0.3442(4) 0.0634(7) 0.6234(7) 0.069(2) Uani 1 1 d U . .
C3 C 0.3636(5) 0.0643(7) 0.7336(8) 0.080(3) Uani 1 1 d U . .
C4 C 0.3846(5) 0.1330(9) 0.7738(9) 0.092(3) Uani 1 1 d U . .
H4 H 0.3982 0.1385 0.8480 0.110 Uiso 1 1 calc R . .
C5 C 0.3868(6) 0.1948(8) 0.7092(10) 0.096(3) Uani 1 1 d U . .
H5 H 0.3999 0.2399 0.7400 0.115 Uiso 1 1 calc R . .
C6 C 0.3691(5) 0.1866(7) 0.6013(8) 0.079(3) Uani 1 1 d U . .
H6 H 0.3705 0.2264 0.5572 0.095 Uiso 1 1 calc R . .
C7 C 0.3532(7) 0.0000 0.7967(12) 0.085(4) Uani 1 2 d SU . .
C8 C 0.2787(7) 0.0000 0.8149(12) 0.095(5) Uani 1 2 d SU . .
H8A H 0.2701 -0.0450 0.8477 0.143 Uiso 0.50 1 calc PR . .
H8B H 0.2453 0.0054 0.7472 0.143 Uiso 0.50 1 calc PR . .
H8C H 0.2734 0.0396 0.8613 0.143 Uiso 0.50 1 calc PR . .
C9 C 0.4061(10) 0.0000 0.9073(14) 0.128(6) Uani 1 2 d SU . .
H9A H 0.4139 0.0489 0.9329 0.192 Uiso 0.50 1 calc PR . .
H9B H 0.4504 -0.0209 0.9002 0.192 Uiso 0.50 1 calc PR . .
H9C H 0.3868 -0.0281 0.9573 0.192 Uiso 0.50 1 calc PR . .
C10 C 0.2316(5) 0.1016(6) 0.3747(8) 0.068(2) Uani 1 1 d U . .
C11 C 0.2002(5) 0.0903(7) 0.2698(10) 0.091(3) Uani 1 1 d U . .
H11 H 0.2282 0.0805 0.2209 0.109 Uiso 1 1 calc R . .
C12 C 0.1258(6) 0.0932(7) 0.2342(12) 0.107(3) Uani 1 1 d U . .
H12 H 0.1050 0.0905 0.1612 0.128 Uiso 1 1 calc R . .
C13 C 0.0859(6) 0.0998(7) 0.3036(11) 0.095(3) Uani 1 1 d U . .
H13 H 0.0367 0.0983 0.2807 0.114 Uiso 1 1 calc R . .
C14 C 0.1172(5) 0.1092(6) 0.4121(10) 0.083(3) Uani 1 1 d U . .
H14 H 0.0889 0.1139 0.4618 0.099 Uiso 1 1 calc R . .
C15 C 0.1888(5) 0.1115(6) 0.4452(8) 0.068(2) Uani 1 1 d U . .
H15 H 0.2093 0.1199 0.5173 0.082 Uiso 1 1 calc R . .
C16 C 0.3494(4) 0.1891(5) 0.3652(6) 0.047(2) Uani 1 1 d . . .
C17 C 0.3008(5) 0.2395(7) 0.3180(8) 0.068(3) Uani 1 1 d . . .
H17 H 0.2527 0.2284 0.3041 0.081 Uiso 1 1 calc R . .
C18 C 0.3218(7) 0.3056(7) 0.2911(8) 0.078(3) Uani 1 1 d . . .
H18 H 0.2876 0.3395 0.2603 0.093 Uiso 1 1 calc R . .
C19 C 0.3898(8) 0.3233(6) 0.3073(9) 0.077(3) Uani 1 1 d . . .
H19 H 0.4030 0.3690 0.2877 0.093 Uiso 1 1 calc R . .
C20 C 0.4411(6) 0.2734(6) 0.3537(8) 0.068(3) Uani 1 1 d . . .
H20 H 0.4891 0.2849 0.3654 0.081 Uiso 1 1 calc R . .
C21 C 0.4203(4) 0.2084(5) 0.3814(7) 0.051(2) Uani 1 1 d . . .
H21 H 0.4547 0.1748 0.4127 0.062 Uiso 1 1 calc R . .
C22 C 0.4083(8) 0.0000 0.1937(12) 0.065(3) Uani 1 2 d SU . .
H22 H 0.3696 0.0000 0.1291 0.078 Uiso 1 2 calc SR . .
C23 C 0.4283(6) 0.0607(6) 0.2344(10) 0.088(3) Uani 1 1 d U . .
H23A H 0.4026 0.1028 0.2001 0.105 Uiso 1 1 calc R A -2
H23B H 0.4792 0.0683 0.2567 0.105 Uiso 1 1 calc R A -2
H23 H 0.4799 0.0663 0.2581 0.105 Uiso 0.50 1 calc PR A -1
C24 C 0.3880(11) 0.1190(11) 0.1309(15) 0.066(4) Uani 0.50 1 d PU B -1
C25 C 0.3211(12) 0.1131(12) 0.0672(17) 0.073(4) Uani 0.50 1 d PU B -1
H25 H 0.2945 0.0721 0.0744 0.088 Uiso 0.50 1 calc PR B -1
C26 C 0.2932(13) 0.1614(13) -0.0022(17) 0.083(4) Uani 0.50 1 d PU B -1
H26 H 0.2466 0.1568 -0.0418 0.100 Uiso 0.50 1 calc PR B -1
C27 C 0.3331(13) 0.2187(13) -0.0159(18) 0.084(4) Uani 0.50 1 d PU B -1
H27 H 0.3145 0.2520 -0.0695 0.100 Uiso 0.50 1 calc PR B -1
C28 C 0.4033(12) 0.2310(12) 0.0486(16) 0.076(4) Uani 0.50 1 d PU B -1
H28 H 0.4295 0.2719 0.0394 0.091 Uiso 0.50 1 calc PR B -1
C29 C 0.4284(12) 0.1817(11) 0.1208(17) 0.075(4) Uani 0.50 1 d PU B -1
H29 H 0.4731 0.1879 0.1658 0.090 Uiso 0.50 1 calc PR B -1

loop_
_atom_site_aniso_label
_atom_site_aniso_U_11
_atom_site_aniso_U_22
_atom_site_aniso_U_33
_atom_site_aniso_U_23
_atom_site_aniso_U_13
_atom_site_aniso_U_12
Pd1 0.0430(6) 0.0563(7) 0.0340(5) 0.000 0.0164(4) 0.000
P1 0.0380(12) 0.0709(19) 0.0405(13) -0.0211(11) 0.0164(10) -0.0098(11)
Cl1 0.163(5) 0.129(5) 0.149(6) 0.000 0.010(4) 0.000
O1 0.043(4) 0.072(6) 0.029(4) 0.000 0.012(3) 0.000
C1 0.050(4) 0.107(6) 0.045(4) -0.035(4) 0.023(4) -0.031(4)
C2 0.044(4) 0.125(6) 0.044(4) -0.034(5) 0.025(4) -0.027(4)
C3 0.048(4) 0.151(7) 0.046(5) -0.031(5) 0.020(4) -0.025(5)
C4 0.066(5) 0.163(8) 0.049(5) -0.041(5) 0.022(4) -0.029(6)
C5 0.079(6) 0.140(8) 0.072(6) -0.057(6) 0.025(5) -0.048(6)
C6 0.068(5) 0.123(7) 0.055(5) -0.048(5) 0.032(4) -0.040(5)
C7 0.054(6) 0.156(9) 0.047(6) 0.000 0.019(6) 0.000
C8 0.075(8) 0.167(13) 0.057(8) 0.000 0.044(7) 0.000
C9 0.099(11) 0.226(15) 0.056(9) 0.000 0.011(9) 0.000
C10 0.054(4) 0.094(6) 0.062(5) -0.044(4) 0.025(4) -0.014(4)
C11 0.061(5) 0.127(6) 0.087(6) -0.041(5) 0.022(4) -0.010(5)
C12 0.083(5) 0.131(6) 0.103(6) -0.051(5) 0.017(5) -0.009(5)
C13 0.069(5) 0.114(6) 0.105(6) -0.038(5) 0.026(5) -0.010(5)
C14 0.062(5) 0.099(7) 0.097(6) -0.030(6) 0.040(5) -0.005(5)
C15 0.048(4) 0.087(6) 0.076(5) -0.031(4) 0.030(4) -0.015(4)
C16 0.041(4) 0.066(7) 0.036(4) -0.021(4) 0.011(4) -0.003(5)
C17 0.048(5) 0.085(9) 0.069(7) -0.013(6) 0.011(5) 0.014(6)
C18 0.096(9) 0.066(9) 0.065(7) 0.003(6) 0.007(6) 0.030(7)
C19 0.125(11) 0.042(7) 0.070(7) 0.004(5) 0.030(7) 0.002(7)
C20 0.078(7) 0.052(8) 0.073(7) -0.020(5) 0.018(6) -0.021(6)
C21 0.050(5) 0.042(6) 0.060(6) -0.006(4) 0.008(4) -0.001(4)
C22 0.092(8) 0.056(8) 0.057(7) 0.000 0.040(6) 0.000
C23 0.091(6) 0.070(7) 0.122(8) -0.008(6) 0.065(6) 0.000(5)
C24 0.098(8) 0.056(8) 0.056(7) 0.002(6) 0.043(7) 0.008(7)
C25 0.102(8) 0.062(8) 0.066(8) 0.003(6) 0.041(7) 0.006(7)
C26 0.113(9) 0.068(9) 0.070(9) 0.005(8) 0.025(8) 0.019(8)
C27 0.120(10) 0.065(9) 0.072(9) 0.003(8) 0.035(8) 0.022(8)
C28 0.117(9) 0.062(9) 0.058(8) 0.002(7) 0.042(8) 0.010(8)
C29 0.107(8) 0.058(8) 0.070(8) 0.003(7) 0.039(7) 0.005(7)

loop_
_atom_type_symbol
_atom_type_description
_atom_type_scat_dispersion_real
_atom_type_scat_dispersion_imag
_atom_type_scat_source
C C 0.0033 0.0016 'International Tables Vol C Tables 4.2.6.8 and 6.1.1.4'
H H 0.0000 0.0000 'International Tables Vol C Tables 4.2.6.8 and 6.1.1.4'
O O 0.0106 0.0060 'International Tables Vol C Tables 4.2.6.8 and 6.1.1.4'
P P 0.1023 0.0942 'International Tables Vol C Tables 4.2.6.8 and 6.1.1.4'
Cl Cl 0.1484 0.1585 'International Tables Vol C Tables 4.2.6.8 and 6.1.1.4'
Pd Pd -0.9988 1.0072 'International Tables Vol C Tables 4.2.6.8 and 6.1.1.4'

loop_
_geom_angle_atom_site_label_1
_geom_angle_atom_site_label_2
_geom_angle_atom_site_label_3
_geom_angle
_geom_angle_site_symmetry_1
_geom_angle_site_symmetry_3
_geom_angle_publ_flag
C22 Pd1 C23 33.6(3) . . ?
C22 Pd1 C23 33.6(3) . 6 ?
C23 Pd1 C23 61.1(6) . 6 ?
C22 Pd1 P1 122.76(15) . 6 ?
C23 Pd1 P1 156.2(3) . 6 ?
C23 Pd1 P1 96.1(3) 6 6 ?
C22 Pd1 P1 122.76(15) . . ?
C23 Pd1 P1 96.1(3) . . ?
C23 Pd1 P1 156.2(3) 6 . ?
P1 Pd1 P1 105.19(12) 6 . ?
C22 Pd1 Cl1 106.3(4) . . ?
C23 Pd1 Cl1 84.4(3) . . ?
C23 Pd1 Cl1 99.5(3) 6 . ?
P1 Pd1 Cl1 107.96(11) 6 . ?
P1 Pd1 Cl1 84.12(11) . . ?
C22 Pd1 Cl1 106.3(4) . 5_656 ?
C23 Pd1 Cl1 99.5(3) . 5_656 ?
C23 Pd1 Cl1 84.4(3) 6 5_656 ?
P1 Pd1 Cl1 84.12(11) 6 5_656 ?
P1 Pd1 Cl1 107.96(11) . 5_656 ?
Cl1 Pd1 Cl1 30.0(2) . 5_656 ?
C10 P1 C16 102.8(5) . . ?
C10 P1 C1 104.7(4) . . ?
C16 P1 C1 98.8(4) . . ?
C10 P1 Pd1 113.1(3) . . ?
C16 P1 Pd1 116.3(3) . . ?
C1 P1 Pd1 119.0(4) . . ?
Cl1 Cl1 Pd1 75.02(12) 5_656 . ?
Cl1 Cl1 Pd1 75.02(12) 5_656 5_656 ?
Pd1 Cl1 Pd1 150.0(2) . 5_656 ?
C2 O1 C2 115.5(11) . 6 ?
C2 C1 C6 117.8(9) . . ?
C2 C1 P1 117.8(8) . . ?
C6 C1 P1 124.4(9) . . ?
C1 C2 C3 126.7(10) . . ?
C1 C2 O1 114.4(8) . . ?
C3 C2 O1 118.9(11) . . ?
C2 C3 C4 112.2(12) . . ?
C2 C3 C7 120.8(11) . . ?
C4 C3 C7 126.5(10) . . ?
C3 C4 C5 124.3(10) . . ?
C3 C4 H4 117.9 . . ?
C5 C4 H4 117.9 . . ?
C6 C5 C4 118.1(11) . . ?
C6 C5 H5 121.0 . . ?
C4 C5 H5 121.0 . . ?
C5 C6 C1 120.8(12) . . ?
C5 C6 H6 119.6 . . ?
C1 C6 H6 119.6 . . ?
C3 C7 C3 107.2(13) . 6 ?
C3 C7 C8 109.7(8) . . ?
C3 C7 C8 109.7(8) 6 . ?
C3 C7 C9 110.9(8) . . ?
C3 C7 C9 110.9(8) 6 . ?
C8 C7 C9 108.4(13) . . ?
C7 C8 H8A 109.5 . . ?
C7 C8 H8B 109.5 . . ?
H8A C8 H8B 109.5 . . ?
C7 C8 H8C 109.5 . . ?
H8A C8 H8C 109.5 . . ?
H8B C8 H8C 109.5 . . ?
C7 C9 H9A 109.5 . . ?
C7 C9 H9B 109.5 . . ?
H9A C9 H9B 109.5 . . ?
C7 C9 H9C 109.5 . . ?
H9A C9 H9C 109.5 . . ?
H9B C9 H9C 109.5 . . ?
C11 C10 C15 118.1(9) . . ?
C11 C10 P1 117.6(7) . . ?
C15 C10 P1 124.3(8) . . ?
C10 C11 C12 120.6(11) . . ?
C10 C11 H11 119.7 . . ?
C12 C11 H11 119.7 . . ?
C13 C12 C11 120.1(13) . . ?
C13 C12 H12 120.0 . . ?
C11 C12 H12 120.0 . . ?
C12 C13 C14 119.8(11) . . ?
C12 C13 H13 120.1 . . ?
C14 C13 H13 120.1 . . ?
C15 C14 C13 119.9(10) . . ?
C15 C14 H14 120.0 . . ?
C13 C14 H14 120.0 . . ?
C14 C15 C10 121.2(10) . . ?
C14 C15 H15 119.4 . . ?
C10 C15 H15 119.4 . . ?
C17 C16 C21 116.8(9) . . ?
C17 C16 P1 124.4(7) . . ?
C21 C16 P1 118.7(7) . . ?
C18 C17 C16 120.8(9) . . ?
C18 C17 H17 119.6 . . ?
C16 C17 H17 119.6 . . ?
C19 C18 C17 121.7(10) . . ?
C19 C18 H18 119.1 . . ?
C17 C18 H18 119.1 . . ?
C18 C19 C20 119.5(11) . . ?
C18 C19 H19 120.2 . . ?
C20 C19 H19 120.2 . . ?
C21 C20 C19 118.7(10) . . ?
C21 C20 H20 120.7 . . ?
C19 C20 H20 120.7 . . ?
C20 C21 C16 122.5(9) . . ?
C20 C21 H21 118.8 . . ?
C16 C21 H21 118.8 . . ?
C23 C22 C23 125.7(19) . 6 ?
C23 C22 Pd1 75.3(8) . . ?
C23 C22 Pd1 75.3(8) 6 . ?
C23 C22 H22 116.9 . . ?
C23 C22 H22 116.9 6 . ?
Pd1 C22 H22 116.9 . . ?
C22 C23 C24 101.0(13) . . ?
C22 C23 Pd1 71.2(8) . . ?
C24 C23 Pd1 128.3(9) . . ?
C22 C23 H23A 116.5 . . ?
C24 C23 H23A 21.6 . . ?
Pd1 C23 H23A 116.5 . . ?
C22 C23 H23B 116.5 . . ?
C24 C23 H23B 112.5 . . ?
Pd1 C23 H23B 116.5 . . ?
H23A C23 H23B 113.5 . . ?
C22 C23 H23 114.7 . . ?
C24 C23 H23 114.7 . . ?
Pd1 C23 H23 114.7 . . ?
H23A C23 H23 115.8 . . ?
H23B C23 H23 2.4 . . ?
C25 C24 C29 119(2) . . ?
C25 C24 C23 127.0(17) . . ?
C29 C24 C23 114.2(17) . . ?
C26 C25 C24 123(2) . . ?
C26 C25 H25 118.4 . . ?
C24 C25 H25 118.4 . . ?
C25 C26 C27 118(2) . . ?
C25 C26 H26 121.0 . . ?
C27 C26 H26 121.0 . . ?
C26 C27 C28 123(2) . . ?
C26 C27 H27 118.5 . . ?
C28 C27 H27 118.5 . . ?
C29 C28 C27 117(2) . . ?
C29 C28 H28 121.7 . . ?
C27 C28 H28 121.7 . . ?
C28 C29 C24 120(2) . . ?
C28 C29 H29 119.8 . . ?
C24 C29 H29 119.8 . . ?

loop_
_geom_bond_atom_site_label_1
_geom_bond_atom_site_label_2
_geom_bond_distance
_geom_bond_site_symmetry_2
_geom_bond_publ_flag
Pd1 C22 2.152(13) . ?
Pd1 C23 2.199(11) . ?
Pd1 C23 2.199(11) 6 ?
Pd1 P1 2.360(2) 6 ?
Pd1 P1 2.360(2) . ?
Pd1 Cl1 2.7977(18) . ?
Pd1 Cl1 2.7977(18) 5_656 ?
P1 C10 1.799(9) . ?
P1 C16 1.802(10) . ?
P1 C1 1.824(9) . ?
Cl1 Cl1 1.446(12) 5_656 ?
Cl1 Pd1 2.7977(18) 5_656 ?
O1 C2 1.382(10) . ?
O1 C2 1.382(10) 6 ?
C1 C2 1.364(15) . ?
C1 C6 1.380(14) . ?
C2 C3 1.373(13) . ?
C3 C4 1.392(17) . ?
C3 C7 1.471(14) . ?
C4 C5 1.413(18) . ?
C4 H4 0.9300 . ?
C5 C6 1.352(13) . ?
C5 H5 0.9300 . ?
C6 H6 0.9300 . ?
C7 C3 1.471(14) 6 ?
C7 C8 1.508(18) . ?
C7 C9 1.55(2) . ?
C8 H8A 0.9600 . ?
C8 H8B 0.9600 . ?
C8 H8C 0.9600 . ?
C9 H9A 0.9600 . ?
C9 H9B 0.9600 . ?
C9 H9C 0.9600 . ?
C10 C11 1.357(13) . ?
C10 C15 1.364(11) . ?
C11 C12 1.408(14) . ?
C11 H11 0.9300 . ?
C12 C13 1.304(16) . ?
C12 H12 0.9300 . ?
C13 C14 1.392(15) . ?
C13 H13 0.9300 . ?
C14 C15 1.353(12) . ?
C14 H14 0.9300 . ?
C15 H15 0.9300 . ?
C16 C17 1.360(13) . ?
C16 C21 1.384(11) . ?
C17 C18 1.351(15) . ?
C17 H17 0.9300 . ?
C18 C19 1.324(14) . ?
C18 H18 0.9300 . ?
C19 C20 1.383(14) . ?
C19 H19 0.9300 . ?
C20 C21 1.338(12) . ?
C20 H20 0.9300 . ?
C21 H21 0.9300 . ?
C22 C23 1.257(13) . ?
C22 C23 1.257(13) 6 ?
C22 H22 0.9800 . ?
C23 C24 1.75(2) . ?
C23 H23A 0.9700 . ?
C23 H23B 0.9700 . ?
C23 H23 0.9800 . ?
C24 C25 1.37(3) . ?
C24 C29 1.42(3) . ?
C25 C26 1.29(3) . ?
C25 H25 0.9300 . ?
C26 C27 1.34(3) . ?
C26 H26 0.9300 . ?
C27 C28 1.44(3) . ?
C27 H27 0.9300 . ?
C28 C29 1.31(3) . ?
C28 H28 0.9300 . ?
C29 H29 0.9300 . ?

loop_
_geom_torsion_atom_site_label_1
_geom_torsion_atom_site_label_2
_geom_torsion_atom_site_label_3
_geom_torsion_atom_site_label_4
_geom_torsion
_geom_torsion_site_symmetry_1
_geom_torsion_site_symmetry_2
_geom_torsion_site_symmetry_3
_geom_torsion_site_symmetry_4
_geom_torsion_publ_flag
C22 Pd1 P1 C10 91.4(6) . . . . ?
C23 Pd1 P1 C10 113.3(5) . . . . ?
C23 Pd1 P1 C10 96.7(9) 6 . . . ?
P1 Pd1 P1 C10 -55.9(4) 6 . . . ?
Cl1 Pd1 P1 C10 -162.9(4) . . . . ?
Cl1 Pd1 P1 C10 -144.6(4) 5_656 . . . ?
C22 Pd1 P1 C16 -27.2(6) . . . . ?
C23 Pd1 P1 C16 -5.3(5) . . . . ?
C23 Pd1 P1 C16 -21.9(9) 6 . . . ?
P1 Pd1 P1 C16 -174.5(3) 6 . . . ?
Cl1 Pd1 P1 C16 78.5(3) . . . . ?
Cl1 Pd1 P1 C16 96.8(3) 5_656 . . . ?
C22 Pd1 P1 C1 -145.1(6) . . . . ?
C23 Pd1 P1 C1 -123.2(5) . . . . ?
C23 Pd1 P1 C1 -139.8(9) 6 . . . ?
P1 Pd1 P1 C1 67.6(3) 6 . . . ?
Cl1 Pd1 P1 C1 -39.5(3) . . . . ?
Cl1 Pd1 P1 C1 -21.1(4) 5_656 . . . ?
C22 Pd1 Cl1 Cl1 -94.50(12) . . . 5_656 ?
C23 Pd1 Cl1 Cl1 -120.2(3) . . . 5_656 ?
C23 Pd1 Cl1 Cl1 -60.7(3) 6 . . 5_656 ?
P1 Pd1 Cl1 Cl1 38.95(6) 6 . . 5_656 ?
P1 Pd1 Cl1 Cl1 143.05(6) . . . 5_656 ?
C22 Pd1 Cl1 Pd1 -94.50(12) . . . 5_656 ?
C23 Pd1 Cl1 Pd1 -120.2(3) . . . 5_656 ?
C23 Pd1 Cl1 Pd1 -60.7(3) 6 . . 5_656 ?
P1 Pd1 Cl1 Pd1 38.95(6) 6 . . 5_656 ?
P1 Pd1 Cl1 Pd1 143.05(6) . . . 5_656 ?
Cl1 Pd1 Cl1 Pd1 0.0 5_656 . . 5_656 ?
C10 P1 C1 C2 79.0(8) . . . . ?
C16 P1 C1 C2 -175.2(7) . . . . ?
Pd1 P1 C1 C2 -48.5(8) . . . . ?
C10 P1 C1 C6 -100.5(9) . . . . ?
C16 P1 C1 C6 5.3(9) . . . . ?
Pd1 P1 C1 C6 132.0(8) . . . . ?
C6 C1 C2 C3 -6.2(15) . . . . ?
P1 C1 C2 C3 174.3(8) . . . . ?
C6 C1 C2 O1 174.6(8) . . . . ?
P1 C1 C2 O1 -4.9(11) . . . . ?
C2 O1 C2 C1 147.9(7) 6 . . . ?
C2 O1 C2 C3 -31.4(13) 6 . . . ?
C1 C2 C3 C4 4.9(14) . . . . ?
O1 C2 C3 C4 -175.9(8) . . . . ?
C1 C2 C3 C7 177.8(10) . . . . ?
O1 C2 C3 C7 -3.0(14) . . . . ?
C2 C3 C4 C5 -0.7(15) . . . . ?
C7 C3 C4 C5 -173.1(11) . . . . ?
C3 C4 C5 C6 -1.8(17) . . . . ?
C4 C5 C6 C1 0.7(15) . . . . ?
C2 C1 C6 C5 2.9(14) . . . . ?
P1 C1 C6 C5 -177.6(8) . . . . ?
C2 C3 C7 C3 33.6(16) . . . 6 ?
C4 C3 C7 C3 -154.6(8) . . . 6 ?
C2 C3 C7 C8 -85.4(13) . . . . ?
C4 C3 C7 C8 86.3(14) . . . . ?
C2 C3 C7 C9 154.9(11) . . . . ?
C4 C3 C7 C9 -33.4(17) . . . . ?
C16 P1 C10 C11 76.3(10) . . . . ?
C1 P1 C10 C11 179.1(9) . . . . ?
Pd1 P1 C10 C11 -49.9(10) . . . . ?
C16 P1 C10 C15 -104.2(10) . . . . ?
C1 P1 C10 C15 -1.4(11) . . . . ?
Pd1 P1 C10 C15 129.6(9) . . . . ?
C15 C10 C11 C12 3.8(18) . . . . ?
P1 C10 C11 C12 -176.6(10) . . . . ?
C10 C11 C12 C13 -7(2) . . . . ?
C11 C12 C13 C14 5(2) . . . . ?
C12 C13 C14 C15 0.0(19) . . . . ?
C13 C14 C15 C10 -2.9(17) . . . . ?
C11 C10 C15 C14 0.8(17) . . . . ?
P1 C10 C15 C14 -178.6(9) . . . . ?
C10 P1 C16 C17 2.1(8) . . . . ?
C1 P1 C16 C17 -105.3(8) . . . . ?
Pd1 P1 C16 C17 126.2(7) . . . . ?
C10 P1 C16 C21 179.6(6) . . . . ?
C1 P1 C16 C21 72.2(7) . . . . ?
Pd1 P1 C16 C21 -56.3(7) . . . . ?
C21 C16 C17 C18 -1.5(13) . . . . ?
P1 C16 C17 C18 176.0(7) . . . . ?
C16 C17 C18 C19 1.4(16) . . . . ?
C17 C18 C19 C20 -0.4(17) . . . . ?
C18 C19 C20 C21 -0.3(15) . . . . ?
C19 C20 C21 C16 0.1(14) . . . . ?
C17 C16 C21 C20 0.8(13) . . . . ?
P1 C16 C21 C20 -176.9(7) . . . . ?
C23 Pd1 C22 C23 -133.9(18) 6 . . . ?
P1 Pd1 C22 C23 -176.1(7) 6 . . . ?
P1 Pd1 C22 C23 42.2(11) . . . . ?
Cl1 Pd1 C22 C23 -51.3(9) . . . . ?
Cl1 Pd1 C22 C23 -82.6(9) 5_656 . . . ?
C23 Pd1 C22 C23 133.9(18) . . . 6 ?
P1 Pd1 C22 C23 -42.2(11) 6 . . 6 ?
P1 Pd1 C22 C23 176.1(7) . . . 6 ?
Cl1 Pd1 C22 C23 82.6(9) . . . 6 ?
Cl1 Pd1 C22 C23 51.3(9) 5_656 . . 6 ?
C23 C22 C23 C24 174.0(13) 6 . . . ?
Pd1 C22 C23 C24 -126.9(9) . . . . ?
C23 C22 C23 Pd1 -59.2(15) 6 . . . ?
C23 Pd1 C23 C22 27.1(10) 6 . . . ?
P1 Pd1 C23 C22 8.1(15) 6 . . . ?
P1 Pd1 C23 C22 -145.4(9) . . . . ?
Cl1 Pd1 C23 C22 131.2(9) . . . . ?
Cl1 Pd1 C23 C22 105.2(9) 5_656 . . . ?
C22 Pd1 C23 C24 89.3(15) . . . . ?
C23 Pd1 C23 C24 116.4(11) 6 . . . ?
P1 Pd1 C23 C24 97.5(13) 6 . . . ?
P1 Pd1 C23 C24 -56.0(12) . . . . ?
Cl1 Pd1 C23 C24 -139.5(12) . . . . ?
Cl1 Pd1 C23 C24 -165.4(11) 5_656 . . . ?
C22 C23 C24 C25 41(2) . . . . ?
Pd1 C23 C24 C25 -34(2) . . . . ?
C22 C23 C24 C29 -145.1(15) . . . . ?
Pd1 C23 C24 C29 140.3(13) . . . . ?
C29 C24 C25 C26 1(3) . . . . ?
C23 C24 C25 C26 174.5(18) . . . . ?
C24 C25 C26 C27 3(3) . . . . ?
C25 C26 C27 C28 -5(3) . . . . ?
C26 C27 C28 C29 2(3) . . . . ?
C27 C28 C29 C24 2(3) . . . . ?
C25 C24 C29 C28 -3(3) . . . . ?
C23 C24 C29 C28 -177.8(17) . . . . ?

loop_
_platon_squeeze_void_nr
_platon_squeeze_void_average_x
_platon_squeeze_void_average_y
_platon_squeeze_void_average_z
_platon_squeeze_void_volume
_platon_squeeze_void_count_electrons
1 0.000 0.000 -0.004 348.7 11.7
2 0.500 0.500 -0.006 348.8 11.7
